data_1532297
loop_
_publ_author_name
'Troyanov, S.I.'
'Kosterina, E.V.'
'Kemnitz, E.'

_publ_section_title
;
 Synthesis and crystal structure of adducts of alkali metal salts and (H
 F) -(K3 (S O4) (H S O4)) * 2(H F), (Cs H2 P O3) * (H F) and Cs4 (Se O4)
 (H Se O4)2 * (H F) with F - H...O type hydrogen bonds
;
_journal_name_full 'Zhurnal Neorganicheskoi Khimii'
_journal_page_first 1496
_journal_page_last 1502
_journal_volume 46
_journal_year 2001
_chemical_formula_sum 'Cs F H3 O3 P'
_chemical_name_systematic '(Cs (H2 P O3)) (H F)'
_space_group_IT_number 14
_symmetry_space_group_name_Hall '-P 2ybc'
_symmetry_space_group_name_H-M 'P 1 21/c 1'
_cell_angle_alpha 90
_cell_angle_beta 92.09
_cell_angle_gamma 90
_cell_formula_units_Z 4
_cell_length_a 5.581
_cell_length_b 4.863
_cell_length_c 18.4
_cell_volume 499.051
_citation_journal_id_ASTM ZNOKAQ
_cod_data_source_file Troyanov_ZNOKAQ_2001_94.cif
_cod_data_source_block H3Cs1F1O3P1
_cod_original_cell_volume 499.0512
_cod_original_formula_sum 'H3 Cs1 F1 O3 P1'
_cod_database_code 1532297

loop_
_symmetry_equiv_pos_as_xyz
x,y,z
-x,y+1/2,-z+1/2
-x,-y,-z
x,-y-1/2,z-1/2

loop_
_atom_site_label
_atom_site_type_symbol
_atom_site_fract_x
_atom_site_fract_y
_atom_site_fract_z
_atom_site_occupancy
_atom_site_U_iso_or_equiv
P1 P+3 0.7966 0.2896 0.17455 1 0.0
H1 H+1 0.682 0.417 0.222 1 0.0
O1 O-2 0.0583 0.3514 0.182 1 0.0
H3 H+1 0.734 0.52 0.043 1 0.0
F1 F-1 0.7796 0.6886 0.0194 1 0.0
Cs1 Cs+1 0.278 0.84253 0.08638 1 0.0
O3 O-2 0.7393 -0.0143 0.1957 1 0.0
H2 H+1 0.832 -0.06 0.24 1 0.0
O2 O-2 0.6812 0.3327 0.1002 1 0.0
